data_7133830
loop_
_publ_author_name
'Gurram, Durga Prasad'
'Marri, Gangababu'
'Jothimani, Naveen'
'Chen, Yi-Ru'
'Lin, Wenwei'

_publ_section_title
;
 Diversity-oriented synthesis of chromone inden-1-one-fused
 cyclopentadienylides and <i>C</i>-acylated chromone adducts <i>via</i>
 allylic phosphorus ylides.
;
_journal_issue 72
_journal_name_full 'Chemical communications (Cambridge, England)'
_journal_page_first 9817
_journal_page_last 9820
_journal_paper_doi 10.1039/d4cc03210a
_journal_volume 60
_journal_year 2024
_chemical_formula_moiety 'C26 H14 O5'
_chemical_formula_sum 'C26 H14 O5'
_chemical_formula_weight 406.37
_space_group_IT_number 14
_space_group_name_Hall '-P 2ybc'
_space_group_name_H-M_alt 'P 1 21/c 1'
_symmetry_cell_setting monoclinic
_symmetry_space_group_name_H-M 'P 1 21/c 1'
_atom_sites_solution_hydrogens geom
_atom_sites_solution_primary direct
_atom_sites_solution_secondary difmap
_audit_creation_method SHELXL-97
_audit_update_record
;
2024-06-03 deposited with the CCDC.	2024-08-09 downloaded from the CCDC.
;
_cell_angle_alpha 90.00
_cell_angle_beta 105.2800(10)
_cell_angle_gamma 90.00
_cell_formula_units_Z 4
_cell_length_a 19.4485(7)
_cell_length_b 6.3637(2)
_cell_length_c 15.7718(5)
_cell_measurement_reflns_used 6122
_cell_measurement_temperature 200(2)
_cell_measurement_theta_max 25.008
_cell_measurement_theta_min 2.171
_cell_volume 1882.98(11)
_computing_molecular_graphics 'Ortep-3 for Windows (Farrugia, 1997)'
_computing_publication_material 'WinGX publication routines (Farrugia, 1999)'
_computing_structure_refinement 'SHELXL-97 (Sheldrick, 1997)'
_computing_structure_solution 'SHELXS-86 (Sheldrick, 1986)'
_diffrn_ambient_temperature 200(2)
_diffrn_measured_fraction_theta_full 0.993
_diffrn_measured_fraction_theta_max 0.993
_diffrn_measurement_device_type 'D8 Venture'
_diffrn_measurement_method 'phi scan & omega scan'
_diffrn_radiation_monochromator graphite
_diffrn_radiation_source 'fine-focus sealed tube'
_diffrn_radiation_type MoK\a
_diffrn_radiation_wavelength 0.71073
_diffrn_reflns_av_R_equivalents 0.0838
_diffrn_reflns_av_sigmaI/netI 0.0618
_diffrn_reflns_limit_h_max 23
_diffrn_reflns_limit_h_min -23
_diffrn_reflns_limit_k_max 7
_diffrn_reflns_limit_k_min -7
_diffrn_reflns_limit_l_max 18
_diffrn_reflns_limit_l_min -18
_diffrn_reflns_number 19261
_diffrn_reflns_theta_full 25.10
_diffrn_reflns_theta_max 25.10
_diffrn_reflns_theta_min 2.68
_exptl_absorpt_coefficient_mu 0.100
_exptl_absorpt_correction_T_max 0.9960
_exptl_absorpt_correction_T_min 0.9602
_exptl_absorpt_correction_type multi-scan
_exptl_absorpt_process_details SADABS
_exptl_crystal_colour yellow
_exptl_crystal_density_diffrn 1.433
_exptl_crystal_density_method 'not measured'
_exptl_crystal_description prism
_exptl_crystal_F_000 840
_exptl_crystal_size_max 0.41
_exptl_crystal_size_mid 0.20
_exptl_crystal_size_min 0.04
_refine_diff_density_max 0.219
_refine_diff_density_min -0.184
_refine_diff_density_rms 0.044
_refine_ls_extinction_method none
_refine_ls_goodness_of_fit_ref 1.023
_refine_ls_hydrogen_treatment constr
_refine_ls_matrix_type full
_refine_ls_number_parameters 280
_refine_ls_number_reflns 3344
_refine_ls_number_restraints 0
_refine_ls_restrained_S_all 1.023
_refine_ls_R_factor_all 0.0584
_refine_ls_R_factor_gt 0.0443
_refine_ls_shift/su_max 0.000
_refine_ls_shift/su_mean 0.000
_refine_ls_structure_factor_coef Fsqd
_refine_ls_weighting_details 'calc w=1/[\s^2^(Fo^2^)+(0.0530P)^2^+0.5852P] where P=(Fo^2^+2Fc^2^)/3'
_refine_ls_weighting_scheme calc
_refine_ls_wR_factor_gt 0.1107
_refine_ls_wR_factor_ref 0.1239
_reflns_number_gt 2669
_reflns_number_total 3344
_reflns_threshold_expression >2sigma(I)
_cod_data_source_file d4cc03210a3.cif
_cod_data_source_block d24490
_cod_original_sg_symbol_H-M 'P 21/c'
_cod_database_code 7133830

loop_
_symmetry_equiv_pos_as_xyz
'x, y, z'
'-x, y+1/2, -z+1/2'
'-x, -y, -z'
'x, -y-1/2, z-1/2'

loop_
_atom_site_label
_atom_site_type_symbol
_atom_site_fract_x
_atom_site_fract_y
_atom_site_fract_z
_atom_site_U_iso_or_equiv
_atom_site_adp_type
_atom_site_occupancy
_atom_site_symmetry_multiplicity
_atom_site_calc_flag
_atom_site_refinement_flags
_atom_site_disorder_assembly
_atom_site_disorder_group
C1 C 0.69230(9) 0.3438(3) 0.74980(11) 0.0295(4) Uani 1 1 d . . .
C2 C 0.72239(9) 0.4956(3) 0.82093(11) 0.0294(4) Uani 1 1 d . . .
C3 C 0.69200(10) 0.6770(3) 0.84314(12) 0.0361(4) Uani 1 1 d . . .
H3 H 0.6451 0.7178 0.8123 0.043 Uiso 1 1 calc R . .
C4 C 0.73204(11) 0.7971(3) 0.91158(13) 0.0428(5) Uani 1 1 d . . .
H4 H 0.7126 0.9234 0.9276 0.051 Uiso 1 1 calc R . .
C5 C 0.80043(12) 0.7355(3) 0.95730(13) 0.0444(5) Uani 1 1 d . . .
H5 H 0.8267 0.8202 1.0044 0.053 Uiso 1 1 calc R . .
C6 C 0.83101(10) 0.5545(3) 0.93593(12) 0.0380(5) Uani 1 1 d . . .
H6 H 0.8776 0.5127 0.9677 0.046 Uiso 1 1 calc R . .
C7 C 0.79144(9) 0.4353(3) 0.86632(11) 0.0300(4) Uani 1 1 d . . .
C8 C 0.81188(9) 0.2426(3) 0.82610(11) 0.0297(4) Uani 1 1 d . . .
C9 C 0.75127(9) 0.1941(3) 0.74754(11) 0.0283(4) Uani 1 1 d . . .
C10 C 0.75368(9) 0.0536(3) 0.68540(11) 0.0278(4) Uani 1 1 d . . .
C11 C 0.81967(9) -0.0795(3) 0.69027(11) 0.0319(4) Uani 1 1 d . . .
C12 C 0.88012(9) 0.0219(3) 0.66457(11) 0.0322(4) Uani 1 1 d . . .
C13 C 0.94136(10) -0.0967(3) 0.66924(13) 0.0430(5) Uani 1 1 d . . .
H13 H 0.9444 -0.2371 0.6904 0.052 Uiso 1 1 calc R . .
C14 C 0.99752(11) -0.0101(4) 0.64316(16) 0.0564(6) Uani 1 1 d . . .
H14 H 1.0391 -0.0915 0.6462 0.068 Uiso 1 1 calc R . .
C15 C 0.99378(11) 0.1939(4) 0.61264(16) 0.0544(6) Uani 1 1 d . . .
H15 H 1.0327 0.2530 0.5950 0.065 Uiso 1 1 calc R . .
C16 C 0.93349(11) 0.3116(4) 0.60782(15) 0.0483(5) Uani 1 1 d . . .
H16 H 0.9309 0.4518 0.5865 0.058 Uiso 1 1 calc R . .
C17 C 0.87670(10) 0.2273(3) 0.63372(13) 0.0387(5) Uani 1 1 d . . .
H17 H 0.8354 0.3098 0.6304 0.046 Uiso 1 1 calc R . .
C18 C 0.69401(9) 0.0203(3) 0.60554(11) 0.0273(4) Uani 1 1 d . . .
C19 C 0.66546(9) -0.1719(3) 0.58674(12) 0.0320(4) Uani 1 1 d . . .
H19 H 0.6861 -0.2841 0.6247 0.038 Uiso 1 1 calc R . .
C20 C 0.57777(9) -0.0553(3) 0.46372(11) 0.0288(4) Uani 1 1 d . . .
C21 C 0.51665(10) -0.1069(3) 0.39805(12) 0.0355(4) Uani 1 1 d . . .
H21 H 0.4991 -0.2469 0.3916 0.043 Uiso 1 1 calc R . .
C22 C 0.48244(10) 0.0501(3) 0.34289(12) 0.0389(5) Uani 1 1 d . . .
H22 H 0.4408 0.0180 0.2977 0.047 Uiso 1 1 calc R . .
C23 C 0.50803(10) 0.2551(3) 0.35235(13) 0.0415(5) Uani 1 1 d . . .
H23 H 0.4836 0.3623 0.3143 0.050 Uiso 1 1 calc R . .
C24 C 0.56879(10) 0.3021(3) 0.41696(12) 0.0371(5) Uani 1 1 d . . .
H24 H 0.5864 0.4420 0.4227 0.045 Uiso 1 1 calc R . .
C25 C 0.60498(9) 0.1468(3) 0.47429(11) 0.0287(4) Uani 1 1 d . . .
C26 C 0.66859(9) 0.1954(3) 0.54530(11) 0.0279(4) Uani 1 1 d . . .
O1 O 0.63147(7) 0.3430(2) 0.70319(9) 0.0430(4) Uani 1 1 d . . .
O2 O 0.86655(7) 0.1422(2) 0.85108(8) 0.0407(4) Uani 1 1 d . . .
O3 O 0.81819(8) -0.2649(2) 0.70802(10) 0.0464(4) Uani 1 1 d . . .
O4 O 0.60960(7) -0.21702(19) 0.51786(8) 0.0354(3) Uani 1 1 d . . .
O5 O 0.69827(7) 0.36744(19) 0.55277(8) 0.0382(3) Uani 1 1 d . . .

loop_
_atom_site_aniso_label
_atom_site_aniso_U_11
_atom_site_aniso_U_22
_atom_site_aniso_U_33
_atom_site_aniso_U_23
_atom_site_aniso_U_13
_atom_site_aniso_U_12
C1 0.0279(9) 0.0317(10) 0.0274(9) -0.0008(7) 0.0048(7) -0.0016(7)
C2 0.0327(9) 0.0324(10) 0.0237(9) -0.0014(7) 0.0083(7) -0.0053(8)
C3 0.0383(10) 0.0384(11) 0.0333(10) -0.0037(9) 0.0122(8) -0.0003(9)
C4 0.0579(13) 0.0359(11) 0.0386(11) -0.0085(9) 0.0197(10) -0.0038(9)
C5 0.0563(13) 0.0439(13) 0.0313(10) -0.0116(9) 0.0086(9) -0.0120(10)
C6 0.0414(11) 0.0430(12) 0.0259(9) -0.0015(8) 0.0026(8) -0.0084(9)
C7 0.0337(9) 0.0332(10) 0.0224(8) 0.0016(8) 0.0064(7) -0.0061(8)
C8 0.0304(9) 0.0320(10) 0.0250(9) 0.0044(8) 0.0041(7) -0.0035(8)
C9 0.0281(9) 0.0283(10) 0.0264(9) 0.0018(8) 0.0037(7) -0.0022(7)
C10 0.0304(9) 0.0244(9) 0.0268(9) 0.0029(7) 0.0043(7) -0.0011(7)
C11 0.0364(10) 0.0282(10) 0.0264(9) -0.0012(8) 0.0000(7) 0.0046(8)
C12 0.0319(9) 0.0343(11) 0.0262(9) -0.0012(8) 0.0005(7) 0.0064(8)
C13 0.0425(11) 0.0445(12) 0.0380(11) 0.0032(9) 0.0033(9) 0.0144(9)
C14 0.0355(11) 0.0719(17) 0.0611(15) 0.0035(13) 0.0112(10) 0.0180(11)
C15 0.0386(12) 0.0675(16) 0.0595(14) -0.0006(12) 0.0174(10) 0.0002(11)
C16 0.0453(12) 0.0436(13) 0.0572(13) 0.0025(10) 0.0157(10) -0.0013(10)
C17 0.0354(10) 0.0354(11) 0.0448(11) -0.0008(9) 0.0093(8) 0.0043(8)
C18 0.0290(9) 0.0250(9) 0.0261(9) -0.0016(7) 0.0042(7) 0.0005(7)
C19 0.0356(10) 0.0268(10) 0.0291(9) -0.0014(8) 0.0006(7) 0.0014(7)
C20 0.0307(9) 0.0277(10) 0.0278(9) -0.0045(7) 0.0072(7) 0.0025(7)
C21 0.0335(10) 0.0360(11) 0.0345(10) -0.0105(8) 0.0047(8) -0.0039(8)
C22 0.0323(10) 0.0512(13) 0.0290(10) -0.0068(9) 0.0005(8) -0.0001(9)
C23 0.0404(11) 0.0451(12) 0.0327(10) 0.0052(9) -0.0014(8) 0.0021(9)
C24 0.0379(10) 0.0342(11) 0.0349(10) 0.0032(8) 0.0021(8) -0.0009(8)
C25 0.0292(9) 0.0302(10) 0.0255(9) -0.0009(7) 0.0053(7) -0.0004(7)
C26 0.0304(9) 0.0249(10) 0.0275(9) -0.0020(7) 0.0061(7) -0.0008(7)
O1 0.0288(7) 0.0492(9) 0.0453(8) -0.0128(7) -0.0003(6) 0.0012(6)
O2 0.0351(7) 0.0430(8) 0.0373(7) 0.0012(6) -0.0024(6) 0.0053(6)
O3 0.0516(9) 0.0290(8) 0.0563(9) 0.0081(7) 0.0102(7) 0.0076(6)
O4 0.0382(7) 0.0245(7) 0.0376(7) -0.0027(5) -0.0005(6) -0.0026(5)
O5 0.0402(7) 0.0268(7) 0.0400(8) 0.0041(6) -0.0029(6) -0.0058(6)

loop_
_atom_type_symbol
_atom_type_description
_atom_type_scat_dispersion_real
_atom_type_scat_dispersion_imag
_atom_type_scat_source
C C 0.0033 0.0016 'International Tables Vol C Tables 4.2.6.8 and 6.1.1.4'
H H 0.0000 0.0000 'International Tables Vol C Tables 4.2.6.8 and 6.1.1.4'
O O 0.0106 0.0060 'International Tables Vol C Tables 4.2.6.8 and 6.1.1.4'

loop_
_geom_angle_atom_site_label_1
_geom_angle_atom_site_label_2
_geom_angle_atom_site_label_3
_geom_angle
_geom_angle_site_symmetry_1
_geom_angle_site_symmetry_3
_geom_angle_publ_flag
O1 C1 C2 126.02(16) . . ?
O1 C1 C9 127.66(16) . . ?
C2 C1 C9 106.32(14) . . ?
C3 C2 C7 121.08(16) . . ?
C3 C2 C1 128.83(16) . . ?
C7 C2 C1 110.08(15) . . ?
C4 C3 C2 117.95(18) . . ?
C4 C3 H3 121.0 . . ?
C2 C3 H3 121.0 . . ?
C3 C4 C5 120.87(19) . . ?
C3 C4 H4 119.6 . . ?
C5 C4 H4 119.6 . . ?
C6 C5 C4 121.59(18) . . ?
C6 C5 H5 119.2 . . ?
C4 C5 H5 119.2 . . ?
C5 C6 C7 117.71(18) . . ?
C5 C6 H6 121.1 . . ?
C7 C6 H6 121.1 . . ?
C6 C7 C2 120.79(18) . . ?
C6 C7 C8 129.42(17) . . ?
C2 C7 C8 109.74(15) . . ?
O2 C8 C7 127.42(16) . . ?
O2 C8 C9 126.15(17) . . ?
C7 C8 C9 106.43(14) . . ?
C10 C9 C1 128.14(15) . . ?
C10 C9 C8 124.87(16) . . ?
C1 C9 C8 106.80(14) . . ?
C9 C10 C18 123.12(15) . . ?
C9 C10 C11 121.80(15) . . ?
C18 C10 C11 115.05(14) . . ?
O3 C11 C12 123.54(17) . . ?
O3 C11 C10 118.75(17) . . ?
C12 C11 C10 117.45(15) . . ?
C17 C12 C13 119.25(18) . . ?
C17 C12 C11 122.33(16) . . ?
C13 C12 C11 118.38(18) . . ?
C14 C13 C12 120.0(2) . . ?
C14 C13 H13 120.0 . . ?
C12 C13 H13 120.0 . . ?
C13 C14 C15 120.4(2) . . ?
C13 C14 H14 119.8 . . ?
C15 C14 H14 119.8 . . ?
C16 C15 C14 119.8(2) . . ?
C16 C15 H15 120.1 . . ?
C14 C15 H15 120.1 . . ?
C15 C16 C17 120.5(2) . . ?
C15 C16 H16 119.7 . . ?
C17 C16 H16 119.7 . . ?
C16 C17 C12 119.99(18) . . ?
C16 C17 H17 120.0 . . ?
C12 C17 H17 120.0 . . ?
C19 C18 C26 120.05(15) . . ?
C19 C18 C10 120.10(15) . . ?
C26 C18 C10 119.79(15) . . ?
C18 C19 O4 124.70(16) . . ?
C18 C19 H19 117.6 . . ?
O4 C19 H19 117.6 . . ?
O4 C20 C25 121.69(15) . . ?
O4 C20 C21 116.14(16) . . ?
C25 C20 C21 122.18(17) . . ?
C22 C21 C20 118.29(17) . . ?
C22 C21 H21 120.9 . . ?
C20 C21 H21 120.9 . . ?
C21 C22 C23 120.92(17) . . ?
C21 C22 H22 119.5 . . ?
C23 C22 H22 119.5 . . ?
C24 C23 C22 119.83(18) . . ?
C24 C23 H23 120.1 . . ?
C22 C23 H23 120.1 . . ?
C23 C24 C25 120.89(18) . . ?
C23 C24 H24 119.6 . . ?
C25 C24 H24 119.6 . . ?
C20 C25 C24 117.89(16) . . ?
C20 C25 C26 120.44(16) . . ?
C24 C25 C26 121.64(16) . . ?
O5 C26 C18 123.12(15) . . ?
O5 C26 C25 122.78(16) . . ?
C18 C26 C25 114.09(15) . . ?
C19 O4 C20 118.40(13) . . ?

loop_
_geom_bond_atom_site_label_1
_geom_bond_atom_site_label_2
_geom_bond_distance
_geom_bond_site_symmetry_2
_geom_bond_publ_flag
C1 O1 1.217(2) . ?
C1 C2 1.479(2) . ?
C1 C9 1.499(2) . ?
C2 C3 1.383(3) . ?
C2 C7 1.399(2) . ?
C3 C4 1.383(3) . ?
C3 H3 0.9500 . ?
C4 C5 1.392(3) . ?
C4 H4 0.9500 . ?
C5 C6 1.378(3) . ?
C5 H5 0.9500 . ?
C6 C7 1.389(2) . ?
C6 H6 0.9500 . ?
C7 C8 1.482(3) . ?
C8 O2 1.214(2) . ?
C8 C9 1.500(2) . ?
C9 C10 1.336(2) . ?
C10 C18 1.486(2) . ?
C10 C11 1.522(2) . ?
C11 O3 1.215(2) . ?
C11 C12 1.488(3) . ?
C12 C17 1.390(3) . ?
C12 C13 1.396(3) . ?
C13 C14 1.379(3) . ?
C13 H13 0.9500 . ?
C14 C15 1.380(3) . ?
C14 H14 0.9500 . ?
C15 C16 1.376(3) . ?
C15 H15 0.9500 . ?
C16 C17 1.383(3) . ?
C16 H16 0.9500 . ?
C17 H17 0.9500 . ?
C18 C19 1.344(2) . ?
C18 C26 1.463(2) . ?
C19 O4 1.349(2) . ?
C19 H19 0.9500 . ?
C20 O4 1.376(2) . ?
C20 C25 1.384(2) . ?
C20 C21 1.395(2) . ?
C21 C22 1.376(3) . ?
C21 H21 0.9500 . ?
C22 C23 1.390(3) . ?
C22 H22 0.9500 . ?
C23 C24 1.375(3) . ?
C23 H23 0.9500 . ?
C24 C25 1.398(3) . ?
C24 H24 0.9500 . ?
C25 C26 1.466(2) . ?
C26 O5 1.229(2) . ?
